data_1564459
loop_
_publ_author_name
'Avdeeva, Varvara V.'
'Malinina, Elena A.'
'Vologzhanina, Anna V.'
'Sivaev, Igor B.'
'Kuznetsov, Nikolay T.'

_publ_section_title
;
 Formation of oxidopolyborates in destruction of the [B11H14]-- anion
 promoted by transition metals
;
_journal_name_full 'Inorganica Chimica Acta'
_journal_page_first 119693
_journal_paper_doi 10.1016/j.ica.2020.119693
_journal_volume 509
_journal_year 2020
_chemical_formula_moiety 'C30 H24 N6 Ni, B5 H4 O10, C5 H4 N, Cl, 5(H2 O)'
_chemical_formula_sum 'C35 H42 B5 Cl N7 Ni O15'
_chemical_formula_weight 948.96
_space_group_crystal_system monoclinic
_space_group_IT_number 15
_space_group_name_Hall '-C 2yc'
_space_group_name_H-M_alt 'C 1 2/c 1'
_atom_sites_solution_hydrogens mixed
_cell_angle_alpha 90
_cell_angle_beta 101.7200(10)
_cell_angle_gamma 90
_cell_formula_units_Z 8
_cell_length_a 22.8907(12)
_cell_length_b 12.7373(7)
_cell_length_c 29.9242(15)
_cell_measurement_reflns_used 792
_cell_measurement_temperature 120
_cell_measurement_theta_max 31.30
_cell_measurement_theta_min 1.57
_cell_volume 8543.0(8)
_computing_molecular_graphics 'Olex2 (Dolomanov et al., 2009)'
_computing_publication_material 'Olex2 (Dolomanov et al., 2009)'
_computing_structure_refinement 'XL (Sheldrick, 2008)'
_diffrn_ambient_temperature 120.0
_diffrn_measured_fraction_theta_full 1.000
_diffrn_measured_fraction_theta_max 0.996
_diffrn_measurement_device_type 'Bruker P4'
_diffrn_measurement_method '\w scans'
_diffrn_radiation_monochromator graphite
_diffrn_radiation_type MoK\a
_diffrn_radiation_wavelength 0.71073
_diffrn_reflns_av_R_equivalents 0.0501
_diffrn_reflns_av_unetI/netI 0.0461
_diffrn_reflns_Laue_measured_fraction_full 1.000
_diffrn_reflns_Laue_measured_fraction_max 0.996
_diffrn_reflns_limit_h_max 34
_diffrn_reflns_limit_h_min -34
_diffrn_reflns_limit_k_max 19
_diffrn_reflns_limit_k_min -19
_diffrn_reflns_limit_l_max 45
_diffrn_reflns_limit_l_min -45
_diffrn_reflns_number 66640
_diffrn_reflns_point_group_measured_fraction_full 1.000
_diffrn_reflns_point_group_measured_fraction_max 0.996
_diffrn_reflns_theta_full 25.242
_diffrn_reflns_theta_max 32.835
_diffrn_reflns_theta_min 1.390
_exptl_absorpt_coefficient_mu 0.593
_exptl_absorpt_correction_T_max 0.3016
_exptl_absorpt_correction_T_min 0.2254
_exptl_absorpt_correction_type multi-scan
_exptl_absorpt_process_details
;
SADABS-2014/5 (Bruker,2014/5) was used for absorption correction.
wR2(int) was 0.1095 before and 0.0506 after correction.
The Ratio of minimum to maximum transmission is 0.7473.
The \l/2 correction factor is 0.00150.
;
_exptl_crystal_colour pink
_exptl_crystal_colour_primary pink
_exptl_crystal_density_diffrn 1.476
_exptl_crystal_density_meas .
_exptl_crystal_description prism
_exptl_crystal_F_000 3928
_exptl_crystal_size_max 0.49
_exptl_crystal_size_mid 0.24
_exptl_crystal_size_min 0.21
_refine_diff_density_max 1.241
_refine_diff_density_min -0.659
_refine_diff_density_rms 0.080
_refine_ls_extinction_coef .
_refine_ls_extinction_method none
_refine_ls_goodness_of_fit_ref 1.029
_refine_ls_hydrogen_treatment constr
_refine_ls_matrix_type full
_refine_ls_number_parameters 592
_refine_ls_number_reflns 15809
_refine_ls_number_restraints 9
_refine_ls_restrained_S_all 1.041
_refine_ls_R_factor_all 0.0698
_refine_ls_R_factor_gt 0.0458
_refine_ls_shift/su_max 0.018
_refine_ls_shift/su_mean 0.000
_refine_ls_structure_factor_coef Fsqd
_refine_ls_weighting_details 'w=1/[\s^2^(Fo^2^)+(0.0476P)^2^+11.1599P] where P=(Fo^2^+2Fc^2^)/3'
_refine_ls_weighting_scheme calc
_refine_ls_wR_factor_gt 0.1050
_refine_ls_wR_factor_ref 0.1174
_reflns_Friedel_coverage 0.000
_reflns_Friedel_fraction_full .
_reflns_Friedel_fraction_max .
_reflns_number_gt 11795
_reflns_number_total 15809
_reflns_threshold_expression 'I > 2\s(I)'
_cod_data_source_file III.cif
_cod_data_source_block III
_cod_database_code 1564459
_shelx_space_group_comment
;
The symmetry employed for this shelxl refinement is uniquely defined
by the following loop, which should always be used as a source of
symmetry information in preference to the above space-group names.
They are only intended as comments.
;
_shelx_estimated_absorpt_t_max 0.886
_shelx_estimated_absorpt_t_min 0.760
_olex2_refinement_description
;
1. Fixed Uiso
 At 1.2 times of:
  All C(H) groups
 At 1.5 times of:
  All O(H) groups, All O(H,H) groups
2. Restrained distances
 H16A-H16B
 1.4 with sigma of 0.02
 O16-H16B = O16-H16A
 0.85 with sigma of 0.02
3. Uiso/Uaniso restraints and constraints
Uanis(O14) \\sim Ueq: with sigma of 0.005 and sigma for terminal atoms of 0.005
4. Others
 Fixed Sof: O17(0.5) H17A(0.5) H17B(0.5)
5.a Riding coordinates:
 O11(H11A,H11B), O13(H13A,H13B), O16(H16A,H16B), O14(H14A)
5.b Free rotating group:
 O15(H15A,H15B), O17(H17A,H17B)
5.c Aromatic/amide H refined with riding coordinates:
 C1(H1), C2(H2), C3(H3), C4(H4), C7(H7), C8(H8), C9(H9), C10(H10), C11(H11),
 C12(H12), C13(H13), C14(H14), C17(H17), C18(H18), C19(H19), C20(H20), C21(H21),
  C22(H22), C23(H23), C24(H24), C27(H27), C28(H28), C29(H29), C30(H30),
 C32(H32), C33(H33), C34(H34), C35(H35)
5.d Idealised tetrahedral OH refined as rotating group:
 O2(H2A), O5(H5), O7(H7A), O10(H10A)
;
_olex2_submission_special_instructions 'No special instructions were received'

loop_
_space_group_symop_operation_xyz
'x, y, z'
'-x, y, -z+1/2'
'x+1/2, y+1/2, z'
'-x+1/2, y+1/2, -z+1/2'
'-x, -y, -z'
'x, -y, z-1/2'
'-x+1/2, -y+1/2, -z'
'x+1/2, -y+1/2, z-1/2'

loop_
_atom_site_label
_atom_site_type_symbol
_atom_site_fract_x
_atom_site_fract_y
_atom_site_fract_z
_atom_site_U_iso_or_equiv
_atom_site_adp_type
_atom_site_occupancy
_atom_site_site_symmetry_order
_atom_site_calc_flag
_atom_site_refinement_flags_posn
_atom_site_refinement_flags_adp
_atom_site_refinement_flags_occupancy
_atom_site_disorder_assembly
_atom_site_disorder_group
Ni1 Ni 0.73182(2) 0.26881(2) 0.18800(2) 0.01510(5) Uani 1 1 d . . . . .
N1 N 0.68444(6) 0.40910(11) 0.17476(4) 0.0178(3) Uani 1 1 d . . . . .
N2 N 0.77813(6) 0.34313(11) 0.14307(5) 0.0180(3) Uani 1 1 d . . . . .
N3 N 0.67563(6) 0.19226(11) 0.13434(4) 0.0163(2) Uani 1 1 d . . . . .
N4 N 0.77822(6) 0.12796(11) 0.18511(4) 0.0179(3) Uani 1 1 d . . . . .
N5 N 0.78811(6) 0.31893(11) 0.24810(5) 0.0188(3) Uani 1 1 d . . . . .
N6 N 0.68612(6) 0.21511(11) 0.23739(5) 0.0182(3) Uani 1 1 d . . . . .
C1 C 0.63493(8) 0.43519(14) 0.19012(6) 0.0220(3) Uani 1 1 d . . . . .
H1 H 0.6231 0.3918 0.2126 0.026 Uiso 1 1 calc R . . . .
C2 C 0.60050(8) 0.52229(15) 0.17467(6) 0.0258(4) Uani 1 1 d . . . . .
H2 H 0.5659 0.5384 0.1863 0.031 Uiso 1 1 calc R . . . .
C3 C 0.61745(8) 0.58524(15) 0.14203(7) 0.0280(4) Uani 1 1 d . . . . .
H3 H 0.5946 0.6453 0.1308 0.034 Uiso 1 1 calc R . . . .
C4 C 0.66833(8) 0.55982(15) 0.12580(6) 0.0258(4) Uani 1 1 d . . . . .
H4 H 0.6807 0.6025 0.1034 0.031 Uiso 1 1 calc R . . . .
C5 C 0.70090(7) 0.47126(13) 0.14269(5) 0.0186(3) Uani 1 1 d . . . . .
C6 C 0.75517(7) 0.43673(13) 0.12666(5) 0.0187(3) Uani 1 1 d . . . . .
C7 C 0.78117(8) 0.49594(15) 0.09676(6) 0.0256(4) Uani 1 1 d . . . . .
H7 H 0.7646 0.5617 0.0858 0.031 Uiso 1 1 calc R . . . .
C8 C 0.83167(9) 0.45768(17) 0.08322(7) 0.0297(4) Uani 1 1 d . . . . .
H8 H 0.8500 0.4968 0.0628 0.036 Uiso 1 1 calc R . . . .
C9 C 0.85496(8) 0.36195(17) 0.09987(6) 0.0273(4) Uani 1 1 d . . . . .
H9 H 0.8894 0.3341 0.0910 0.033 Uiso 1 1 calc R . . . .
C10 C 0.82702(8) 0.30744(15) 0.12971(6) 0.0225(3) Uani 1 1 d . . . . .
H10 H 0.8432 0.2418 0.1412 0.027 Uiso 1 1 calc R . . . .
C11 C 0.62079(7) 0.22311(14) 0.11338(5) 0.0188(3) Uani 1 1 d . . . . .
H11 H 0.6060 0.2880 0.1221 0.023 Uiso 1 1 calc R . . . .
C12 C 0.58488(7) 0.16445(14) 0.07955(6) 0.0211(3) Uani 1 1 d . . . . .
H12 H 0.5459 0.1877 0.0658 0.025 Uiso 1 1 calc R . . . .
C13 C 0.60731(8) 0.07082(14) 0.06621(6) 0.0224(3) Uani 1 1 d . . . . .
H13 H 0.5841 0.0295 0.0427 0.027 Uiso 1 1 calc R . . . .
C14 C 0.66388(8) 0.03812(14) 0.08750(6) 0.0207(3) Uani 1 1 d . . . . .
H14 H 0.6799 -0.0257 0.0787 0.025 Uiso 1 1 calc R . . . .
C15 C 0.69696(7) 0.10002(13) 0.12191(5) 0.0165(3) Uani 1 1 d . . . . .
C16 C 0.75636(7) 0.06833(13) 0.14802(5) 0.0179(3) Uani 1 1 d . . . . .
C17 C 0.78789(8) -0.01667(15) 0.13574(6) 0.0247(3) Uani 1 1 d . . . . .
H17 H 0.7717 -0.0571 0.1094 0.030 Uiso 1 1 calc R . . . .
C18 C 0.84322(8) -0.04186(16) 0.16232(7) 0.0271(4) Uani 1 1 d . . . . .
H18 H 0.8659 -0.0985 0.1541 0.033 Uiso 1 1 calc R . . . .
C19 C 0.86459(8) 0.01714(15) 0.20101(6) 0.0264(4) Uani 1 1 d . . . . .
H19 H 0.9017 0.0003 0.2204 0.032 Uiso 1 1 calc R . . . .
C20 C 0.83116(8) 0.10099(15) 0.21105(6) 0.0237(3) Uani 1 1 d . . . . .
H20 H 0.8463 0.1415 0.2375 0.028 Uiso 1 1 calc R . . . .
C21 C 0.84095(8) 0.36770(15) 0.25105(6) 0.0239(3) Uani 1 1 d . . . . .
H21 H 0.8527 0.3883 0.2237 0.029 Uiso 1 1 calc R . . . .
C22 C 0.87895(8) 0.38911(15) 0.29251(6) 0.0262(4) Uani 1 1 d . . . . .
H22 H 0.9163 0.4225 0.2934 0.031 Uiso 1 1 calc R . . . .
C23 C 0.86151(8) 0.36105(15) 0.33253(6) 0.0254(4) Uani 1 1 d . . . . .
H23 H 0.8866 0.3754 0.3613 0.030 Uiso 1 1 calc R . . . .
C24 C 0.80680(8) 0.31160(14) 0.33000(5) 0.0220(3) Uani 1 1 d . . . . .
H24 H 0.7937 0.2925 0.3571 0.026 Uiso 1 1 calc R . . . .
C25 C 0.77128(7) 0.29029(13) 0.28723(5) 0.0177(3) Uani 1 1 d . . . . .
C26 C 0.71361(7) 0.23350(13) 0.28122(5) 0.0179(3) Uani 1 1 d . . . . .
C27 C 0.68872(8) 0.20059(14) 0.31771(6) 0.0228(3) Uani 1 1 d . . . . .
H27 H 0.7087 0.2139 0.3482 0.027 Uiso 1 1 calc R . . . .
C28 C 0.63439(8) 0.14811(15) 0.30900(6) 0.0256(4) Uani 1 1 d . . . . .
H28 H 0.6169 0.1247 0.3334 0.031 Uiso 1 1 calc R . . . .
C29 C 0.60609(8) 0.13043(15) 0.26417(6) 0.0250(3) Uani 1 1 d . . . . .
H29 H 0.5688 0.0952 0.2573 0.030 Uiso 1 1 calc R . . . .
C30 C 0.63326(8) 0.16513(14) 0.22938(6) 0.0226(3) Uani 1 1 d . . . . .
H30 H 0.6137 0.1531 0.1986 0.027 Uiso 1 1 calc R . . . .
O1 O 0.43069(5) 0.23546(9) 0.03596(4) 0.0167(2) Uani 1 1 d . . . . .
O2 O 0.37204(6) 0.25724(12) 0.09272(4) 0.0259(3) Uani 1 1 d . . . . .
H2A H 0.4060 0.2637 0.1096 0.039 Uiso 1 1 calc GR . . . .
O3 O 0.32395(5) 0.23986(10) 0.01675(4) 0.0195(2) Uani 1 1 d . . . . .
O4 O 0.37818(5) 0.21102(9) -0.04274(4) 0.0171(2) Uani 1 1 d . . . . .
O5 O 0.27381(5) 0.22613(10) -0.06090(4) 0.0198(2) Uani 1 1 d . . . . .
H5 H 0.2450 0.2337 -0.0477 0.030 Uiso 1 1 calc GR . . . .
O6 O 0.46851(5) 0.31261(9) -0.02515(4) 0.0173(2) Uani 1 1 d . . . . .
O7 O 0.52016(6) 0.38122(10) -0.08122(4) 0.0222(2) Uani 1 1 d . . . . .
H7A H 0.5076 0.4383 -0.0728 0.033 Uiso 1 1 calc GR . . . .
O8 O 0.51747(6) 0.20104(9) -0.07039(4) 0.0204(2) Uani 1 1 d . . . . .
O9 O 0.47194(5) 0.12405(9) -0.01336(4) 0.0145(2) Uani 1 1 d . . . . .
O10 O 0.53447(5) 0.02351(9) -0.05251(4) 0.0185(2) Uani 1 1 d . . . . .
H10A H 0.5300 -0.0209 -0.0327 0.028 Uiso 1 1 calc GR . . . .
B1 B 0.43687(7) 0.22178(14) -0.01122(6) 0.0147(3) Uani 1 1 d . . . . .
B2 B 0.50120(8) 0.30088(14) -0.05797(6) 0.0167(3) Uani 1 1 d . . . . .
B3 B 0.50736(8) 0.11597(14) -0.04471(6) 0.0151(3) Uani 1 1 d . . . . .
B4 B 0.32634(8) 0.22563(14) -0.02901(6) 0.0154(3) Uani 1 1 d . . . . .
B5 B 0.37774(8) 0.24409(14) 0.04879(6) 0.0168(3) Uani 1 1 d . . . . .
N7 N 0.74515(9) 0.38655(15) -0.01724(6) 0.0365(4) Uani 1 1 d . . . . .
C31 C 0.72972(9) 0.29588(16) 0.00013(6) 0.0270(4) Uani 1 1 d . . . . .
C32 C 0.67860(10) 0.28746(18) 0.01842(8) 0.0354(5) Uani 1 1 d . . . . .
H32 H 0.6688 0.2225 0.0307 0.043 Uiso 1 1 calc R . . . .
C33 C 0.64212(10) 0.37383(19) 0.01868(8) 0.0382(5) Uani 1 1 d . . . . .
H33 H 0.6073 0.3691 0.0313 0.046 Uiso 1 1 calc R . . . .
C34 C 0.65713(10) 0.46716(19) 0.00031(7) 0.0366(5) Uani 1 1 d . . . . .
H34 H 0.6327 0.5277 -0.0006 0.044 Uiso 1 1 calc R . . . .
C35 C 0.70911(11) 0.46946(19) -0.01678(8) 0.0399(5) Uani 1 1 d . . . . .
H35 H 0.7199 0.5339 -0.0289 0.048 Uiso 1 1 calc R . . . .
Cl1 Cl 0.49388(2) 0.28862(4) 0.15644(2) 0.02748(9) Uani 1 1 d . . . . .
O11 O 0.51251(6) 0.41979(10) 0.06646(5) 0.0289(3) Uani 1 1 d . . . . .
H11A H 0.5043 0.3854 0.0887 0.043 Uiso 1 1 d R . . . .
H11B H 0.4948 0.3914 0.0417 0.043 Uiso 1 1 d R . . . .
O13 O 0.49712(8) 0.04246(13) 0.14810(5) 0.0397(4) Uani 1 1 d . . . . .
H13A H 0.4973 0.1091 0.1496 0.060 Uiso 1 1 d R . . . .
H13B H 0.4855 0.0234 0.1205 0.060 Uiso 1 1 d R . . . .
O15 O 0.96111(7) 0.40041(13) 0.20697(5) 0.0336(3) Uani 1 1 d . . . . .
H15A H 0.9693 0.4468 0.1878 0.050 Uiso 1 1 d G . . . .
H15B H 0.9666 0.3403 0.1947 0.050 Uiso 1 1 d G . . . .
O16 O 0.95783(10) 0.20010(16) 0.16882(6) 0.0580(5) Uani 1 1 d D . . . .
H16A H 0.9643 0.1771 0.1436 0.087 Uiso 1 1 d DR . . . .
H16B H 0.9756 0.1665 0.1922 0.087 Uiso 1 1 d DR . . . .
O14 O 0.5000 0.3896(3) 0.2500 0.0797(10) Uani 1 2 d S TU P . .
H14A H 0.4914 0.3527 0.2259 0.120 Uiso 1 1 d R . . . .
O17 O 0.9932(4) 0.1024(3) 0.2559(3) 0.0382(12) Uani 0.5 1 d . . . A -1
H17A H 1.0262 0.1383 0.2604 0.057 Uiso 0.5 1 d G . . A -1
H17B H 1.0041 0.0382 0.2519 0.057 Uiso 0.5 1 d G . . A -1

loop_
_atom_site_aniso_label
_atom_site_aniso_U_11
_atom_site_aniso_U_22
_atom_site_aniso_U_33
_atom_site_aniso_U_23
_atom_site_aniso_U_13
_atom_site_aniso_U_12
Ni1 0.01575(9) 0.01852(10) 0.01148(8) -0.00155(7) 0.00387(6) -0.00375(7)
N1 0.0195(6) 0.0196(6) 0.0152(6) -0.0028(5) 0.0057(5) -0.0037(5)
N2 0.0158(6) 0.0234(7) 0.0155(6) -0.0005(5) 0.0044(5) -0.0032(5)
N3 0.0155(6) 0.0202(6) 0.0135(5) -0.0018(5) 0.0034(4) -0.0017(5)
N4 0.0173(6) 0.0213(7) 0.0148(6) 0.0008(5) 0.0021(5) -0.0030(5)
N5 0.0207(6) 0.0216(7) 0.0144(6) -0.0023(5) 0.0044(5) -0.0057(5)
N6 0.0199(6) 0.0203(7) 0.0152(6) -0.0007(5) 0.0057(5) -0.0044(5)
C1 0.0222(8) 0.0242(8) 0.0215(8) -0.0051(6) 0.0090(6) -0.0035(6)
C2 0.0202(8) 0.0277(9) 0.0299(9) -0.0073(7) 0.0064(7) 0.0008(7)
C3 0.0222(8) 0.0260(9) 0.0337(10) -0.0003(7) 0.0009(7) 0.0035(7)
C4 0.0246(8) 0.0259(9) 0.0263(8) 0.0052(7) 0.0038(7) -0.0011(7)
C5 0.0196(7) 0.0200(7) 0.0161(7) -0.0022(6) 0.0032(6) -0.0041(6)
C6 0.0187(7) 0.0232(8) 0.0145(6) -0.0001(6) 0.0045(5) -0.0042(6)
C7 0.0289(9) 0.0266(9) 0.0234(8) 0.0051(7) 0.0105(7) -0.0034(7)
C8 0.0298(9) 0.0375(11) 0.0254(9) 0.0062(8) 0.0143(7) -0.0053(8)
C9 0.0228(8) 0.0397(11) 0.0229(8) 0.0024(7) 0.0125(7) -0.0006(7)
C10 0.0204(8) 0.0283(9) 0.0203(7) 0.0016(6) 0.0076(6) -0.0001(6)
C11 0.0161(7) 0.0230(8) 0.0175(7) -0.0019(6) 0.0041(5) -0.0011(6)
C12 0.0159(7) 0.0279(9) 0.0185(7) -0.0014(6) 0.0014(6) -0.0040(6)
C13 0.0211(8) 0.0259(8) 0.0189(7) -0.0041(6) 0.0011(6) -0.0082(6)
C14 0.0221(8) 0.0219(8) 0.0181(7) -0.0046(6) 0.0039(6) -0.0040(6)
C15 0.0167(7) 0.0199(7) 0.0133(6) -0.0016(5) 0.0038(5) -0.0023(5)
C16 0.0169(7) 0.0199(7) 0.0170(7) 0.0007(6) 0.0042(5) -0.0012(6)
C17 0.0243(8) 0.0257(9) 0.0242(8) -0.0036(7) 0.0051(6) 0.0033(7)
C18 0.0236(8) 0.0284(9) 0.0309(9) 0.0033(7) 0.0089(7) 0.0058(7)
C19 0.0183(8) 0.0313(9) 0.0281(9) 0.0089(7) 0.0016(6) 0.0011(7)
C20 0.0214(8) 0.0275(9) 0.0197(7) 0.0033(6) -0.0016(6) -0.0021(6)
C21 0.0232(8) 0.0289(9) 0.0199(7) -0.0027(6) 0.0048(6) -0.0095(7)
C22 0.0226(8) 0.0304(9) 0.0241(8) -0.0059(7) 0.0010(6) -0.0086(7)
C23 0.0266(8) 0.0293(9) 0.0179(7) -0.0060(7) -0.0010(6) -0.0027(7)
C24 0.0270(8) 0.0246(8) 0.0140(7) -0.0027(6) 0.0028(6) -0.0017(7)
C25 0.0209(7) 0.0187(7) 0.0136(6) -0.0020(5) 0.0039(5) -0.0017(6)
C26 0.0217(7) 0.0184(7) 0.0151(6) -0.0006(5) 0.0070(5) -0.0015(6)
C27 0.0289(9) 0.0256(8) 0.0163(7) 0.0004(6) 0.0097(6) -0.0025(7)
C28 0.0301(9) 0.0266(9) 0.0248(8) 0.0022(7) 0.0164(7) -0.0027(7)
C29 0.0221(8) 0.0263(9) 0.0291(9) 0.0005(7) 0.0114(7) -0.0062(7)
C30 0.0213(8) 0.0275(9) 0.0198(7) -0.0002(6) 0.0060(6) -0.0069(6)
O1 0.0140(5) 0.0234(6) 0.0133(5) -0.0029(4) 0.0043(4) 0.0013(4)
O2 0.0181(6) 0.0465(8) 0.0140(5) -0.0021(5) 0.0056(4) 0.0041(5)
O3 0.0136(5) 0.0315(6) 0.0147(5) -0.0005(4) 0.0059(4) 0.0018(4)
O4 0.0137(5) 0.0241(6) 0.0143(5) -0.0025(4) 0.0045(4) 0.0016(4)
O5 0.0133(5) 0.0303(6) 0.0164(5) -0.0015(5) 0.0047(4) 0.0018(5)
O6 0.0184(5) 0.0155(5) 0.0201(5) -0.0013(4) 0.0086(4) 0.0007(4)
O7 0.0273(6) 0.0173(6) 0.0251(6) 0.0031(5) 0.0124(5) 0.0010(5)
O8 0.0274(6) 0.0164(5) 0.0220(6) 0.0028(4) 0.0158(5) 0.0035(4)
O9 0.0144(5) 0.0160(5) 0.0150(5) -0.0001(4) 0.0070(4) 0.0015(4)
O10 0.0225(6) 0.0168(5) 0.0195(5) 0.0017(4) 0.0118(4) 0.0033(4)
B1 0.0135(7) 0.0176(8) 0.0138(7) -0.0017(6) 0.0048(5) 0.0012(6)
B2 0.0175(8) 0.0168(8) 0.0163(7) 0.0010(6) 0.0049(6) 0.0002(6)
B3 0.0160(7) 0.0169(8) 0.0136(7) -0.0011(6) 0.0058(6) 0.0000(6)
B4 0.0144(7) 0.0165(7) 0.0157(7) 0.0005(6) 0.0042(6) 0.0012(6)
B5 0.0155(7) 0.0207(8) 0.0152(7) -0.0003(6) 0.0056(6) 0.0019(6)
N7 0.0420(10) 0.0356(10) 0.0375(9) 0.0056(7) 0.0212(8) -0.0051(8)
C31 0.0284(9) 0.0350(10) 0.0190(8) 0.0018(7) 0.0079(7) -0.0064(7)
C32 0.0317(10) 0.0394(12) 0.0392(11) 0.0082(9) 0.0167(9) -0.0038(8)
C33 0.0297(10) 0.0452(13) 0.0428(12) 0.0068(10) 0.0150(9) 0.0004(9)
C34 0.0381(11) 0.0420(12) 0.0295(10) 0.0048(9) 0.0067(8) 0.0037(9)
C35 0.0496(13) 0.0373(12) 0.0373(11) 0.0082(9) 0.0192(10) -0.0019(10)
Cl1 0.0266(2) 0.0322(2) 0.02437(19) -0.00393(16) 0.00689(16) -0.00177(17)
O11 0.0321(7) 0.0214(6) 0.0341(7) -0.0052(5) 0.0087(6) -0.0047(5)
O13 0.0616(11) 0.0334(8) 0.0254(7) -0.0001(6) 0.0118(7) -0.0004(7)
O15 0.0347(8) 0.0366(8) 0.0333(7) 0.0061(6) 0.0162(6) 0.0068(6)
O16 0.0907(16) 0.0583(12) 0.0292(8) -0.0004(8) 0.0221(9) -0.0057(11)
O14 0.153(3) 0.0623(18) 0.0181(11) 0.000 0.0050(15) 0.000
O17 0.041(4) 0.0398(15) 0.030(4) 0.0017(15) -0.0010(18) -0.0021(18)

loop_
_atom_type_symbol
_atom_type_description
_atom_type_scat_dispersion_real
_atom_type_scat_dispersion_imag
_atom_type_scat_source
C C 0.0033 0.0016 'International Tables Vol C Tables 4.2.6.8 and 6.1.1.4'
H H 0.0000 0.0000 'International Tables Vol C Tables 4.2.6.8 and 6.1.1.4'
B B 0.0013 0.0007 'International Tables Vol C Tables 4.2.6.8 and 6.1.1.4'
Cl Cl 0.1484 0.1585 'International Tables Vol C Tables 4.2.6.8 and 6.1.1.4'
N N 0.0061 0.0033 'International Tables Vol C Tables 4.2.6.8 and 6.1.1.4'
Ni Ni 0.3393 1.1124 'International Tables Vol C Tables 4.2.6.8 and 6.1.1.4'
O O 0.0106 0.0060 'International Tables Vol C Tables 4.2.6.8 and 6.1.1.4'

loop_
_geom_angle_atom_site_label_1
_geom_angle_atom_site_label_2
_geom_angle_atom_site_label_3
_geom_angle
_geom_angle_site_symmetry_1
_geom_angle_site_symmetry_3
N1 Ni1 N2 78.63(5) . .
N1 Ni1 N4 166.86(5) . .
N1 Ni1 N5 96.19(6) . .
N1 Ni1 N6 95.68(5) . .
N3 Ni1 N1 92.22(5) . .
N3 Ni1 N2 91.74(5) . .
N3 Ni1 N4 78.83(5) . .
N3 Ni1 N5 169.33(6) . .
N3 Ni1 N6 94.16(5) . .
N4 Ni1 N2 91.92(5) . .
N5 Ni1 N2 96.33(5) . .
N5 Ni1 N4 93.89(5) . .
N5 Ni1 N6 78.52(5) . .
N6 Ni1 N2 171.97(5) . .
N6 Ni1 N4 94.56(5) . .
C1 N1 Ni1 125.95(12) . .
C1 N1 C5 118.11(15) . .
C5 N1 Ni1 115.23(11) . .
C6 N2 Ni1 114.83(11) . .
C10 N2 Ni1 126.74(12) . .
C10 N2 C6 118.43(14) . .
C11 N3 Ni1 126.50(11) . .
C11 N3 C15 118.73(14) . .
C15 N3 Ni1 114.67(10) . .
C16 N4 Ni1 114.08(11) . .
C20 N4 Ni1 126.88(12) . .
C20 N4 C16 118.01(15) . .
C21 N5 Ni1 125.90(11) . .
C21 N5 C25 118.48(14) . .
C25 N5 Ni1 115.34(11) . .
C26 N6 Ni1 115.27(11) . .
C30 N6 Ni1 126.14(11) . .
C30 N6 C26 118.59(14) . .
N1 C1 H1 118.5 . .
N1 C1 C2 123.00(16) . .
C2 C1 H1 118.5 . .
C1 C2 H2 120.7 . .
C3 C2 C1 118.64(17) . .
C3 C2 H2 120.7 . .
C2 C3 H3 120.4 . .
C2 C3 C4 119.27(17) . .
C4 C3 H3 120.4 . .
C3 C4 H4 120.4 . .
C3 C4 C5 119.24(17) . .
C5 C4 H4 120.4 . .
N1 C5 C4 121.74(16) . .
N1 C5 C6 115.25(15) . .
C4 C5 C6 123.00(15) . .
N2 C6 C5 115.57(14) . .
N2 C6 C7 121.65(16) . .
C7 C6 C5 122.78(16) . .
C6 C7 H7 120.4 . .
C8 C7 C6 119.15(18) . .
C8 C7 H7 120.4 . .
C7 C8 H8 120.4 . .
C9 C8 C7 119.16(17) . .
C9 C8 H8 120.4 . .
C8 C9 H9 120.7 . .
C8 C9 C10 118.64(17) . .
C10 C9 H9 120.7 . .
N2 C10 C9 122.97(17) . .
N2 C10 H10 118.5 . .
C9 C10 H10 118.5 . .
N3 C11 H11 118.6 . .
N3 C11 C12 122.87(16) . .
C12 C11 H11 118.6 . .
C11 C12 H12 120.9 . .
C11 C12 C13 118.30(16) . .
C13 C12 H12 120.9 . .
C12 C13 H13 120.3 . .
C14 C13 C12 119.43(15) . .
C14 C13 H13 120.3 . .
C13 C14 H14 120.4 . .
C13 C14 C15 119.12(16) . .
C15 C14 H14 120.4 . .
N3 C15 C14 121.52(15) . .
N3 C15 C16 115.83(13) . .
C14 C15 C16 122.63(15) . .
N4 C16 C15 115.25(14) . .
N4 C16 C17 121.86(15) . .
C17 C16 C15 122.89(15) . .
C16 C17 H17 120.3 . .
C18 C17 C16 119.34(17) . .
C18 C17 H17 120.3 . .
C17 C18 H18 120.7 . .
C19 C18 C17 118.68(17) . .
C19 C18 H18 120.7 . .
C18 C19 H19 120.5 . .
C20 C19 C18 118.97(16) . .
C20 C19 H19 120.5 . .
N4 C20 C19 123.10(17) . .
N4 C20 H20 118.5 . .
C19 C20 H20 118.5 . .
N5 C21 H21 118.7 . .
N5 C21 C22 122.69(16) . .
C22 C21 H21 118.7 . .
C21 C22 H22 120.5 . .
C23 C22 C21 118.91(16) . .
C23 C22 H22 120.5 . .
C22 C23 H23 120.5 . .
C22 C23 C24 119.00(16) . .
C24 C23 H23 120.5 . .
C23 C24 H24 120.4 . .
C23 C24 C25 119.24(16) . .
C25 C24 H24 120.4 . .
N5 C25 C24 121.66(15) . .
N5 C25 C26 115.38(13) . .
C24 C25 C26 122.95(14) . .
N6 C26 C25 115.37(13) . .
N6 C26 C27 121.50(15) . .
C27 C26 C25 123.12(15) . .
C26 C27 H27 120.3 . .
C28 C27 C26 119.36(16) . .
C28 C27 H27 120.3 . .
C27 C28 H28 120.5 . .
C29 C28 C27 119.01(16) . .
C29 C28 H28 120.5 . .
C28 C29 H29 120.6 . .
C28 C29 C30 118.81(16) . .
C30 C29 H29 120.6 . .
N6 C30 C29 122.72(16) . .
N6 C30 H30 118.6 . .
C29 C30 H30 118.6 . .
B5 O1 B1 123.72(13) . .
B5 O2 H2A 109.5 . .
B4 O3 B5 118.27(13) . .
B4 O4 B1 122.31(12) . .
B4 O5 H5 109.5 . .
B2 O6 B1 119.62(13) . .
B2 O7 H7A 109.5 . .
B3 O8 B2 119.00(13) . .
B3 O9 B1 119.60(12) . .
B3 O10 H10A 109.5 . .
O1 B1 O4 111.93(12) . .
O1 B1 O6 109.33(13) . .
O1 B1 O9 107.50(12) . .
O4 B1 O9 108.79(12) . .
O6 B1 O4 109.11(13) . .
O6 B1 O9 110.16(12) . .
O6 B2 O8 120.54(15) . .
O7 B2 O6 124.62(15) . .
O7 B2 O8 114.84(14) . .
O9 B3 O8 121.09(14) . .
O9 B3 O10 122.31(14) . .
O10 B3 O8 116.60(13) . .
O4 B4 O3 122.09(14) . .
O4 B4 O5 119.34(14) . .
O5 B4 O3 118.57(14) . .
O1 B5 O2 123.68(15) . .
O1 B5 O3 121.24(14) . .
O2 B5 O3 115.08(14) . .
C35 N7 C31 117.54(18) . .
N7 C31 C31 117.3(2) . 7_655
N7 C31 C32 121.7(2) . .
C32 C31 C31 121.0(2) . 7_655
C31 C32 H32 120.1 . .
C33 C32 C31 119.9(2) . .
C33 C32 H32 120.1 . .
C32 C33 H33 120.6 . .
C32 C33 C34 118.9(2) . .
C34 C33 H33 120.6 . .
C33 C34 H34 121.1 . .
C33 C34 C35 117.8(2) . .
C35 C34 H34 121.1 . .
N7 C35 C34 124.2(2) . .
N7 C35 H35 117.9 . .
C34 C35 H35 117.9 . .
H11A O11 H11B 108.8 . .
H13A O13 H13B 109.6 . .
H15A O15 H15B 104.5 . .
H16A O16 H16B 114.8 . .
H17A O17 H17B 104.5 . .

loop_
_geom_bond_atom_site_label_1
_geom_bond_atom_site_label_2
_geom_bond_distance
_geom_bond_site_symmetry_2
Ni1 N1 2.0860(15) .
Ni1 N2 2.0992(13) .
Ni1 N3 2.0841(13) .
Ni1 N4 2.0957(15) .
Ni1 N5 2.0883(13) .
Ni1 N6 2.0917(13) .
N1 C1 1.348(2) .
N1 C5 1.355(2) .
N2 C6 1.354(2) .
N2 C10 1.342(2) .
N3 C11 1.343(2) .
N3 C15 1.353(2) .
N4 C16 1.354(2) .
N4 C20 1.344(2) .
N5 C21 1.347(2) .
N5 C25 1.355(2) .
N6 C26 1.355(2) .
N6 C30 1.345(2) .
C1 H1 0.9500 .
C1 C2 1.385(3) .
C2 H2 0.9500 .
C2 C3 1.379(3) .
C3 H3 0.9500 .
C3 C4 1.388(3) .
C4 H4 0.9500 .
C4 C5 1.389(2) .
C5 C6 1.486(2) .
C6 C7 1.393(2) .
C7 H7 0.9500 .
C7 C8 1.389(3) .
C8 H8 0.9500 .
C8 C9 1.383(3) .
C9 H9 0.9500 .
C9 C10 1.386(2) .
C10 H10 0.9500 .
C11 H11 0.9500 .
C11 C12 1.386(2) .
C12 H12 0.9500 .
C12 C13 1.389(3) .
C13 H13 0.9500 .
C13 C14 1.386(2) .
C14 H14 0.9500 .
C14 C15 1.392(2) .
C15 C16 1.480(2) .
C16 C17 1.391(2) .
C17 H17 0.9500 .
C17 C18 1.389(3) .
C18 H18 0.9500 .
C18 C19 1.384(3) .
C19 H19 0.9500 .
C19 C20 1.382(3) .
C20 H20 0.9500 .
C21 H21 0.9500 .
C21 C22 1.390(2) .
C22 H22 0.9500 .
C22 C23 1.384(3) .
C23 H23 0.9500 .
C23 C24 1.390(3) .
C24 H24 0.9500 .
C24 C25 1.396(2) .
C25 C26 1.484(2) .
C26 C27 1.395(2) .
C27 H27 0.9500 .
C27 C28 1.389(3) .
C28 H28 0.9500 .
C28 C29 1.385(3) .
C29 H29 0.9500 .
C29 C30 1.389(2) .
C30 H30 0.9500 .
O1 B1 1.4578(19) .
O1 B5 1.348(2) .
O2 H2A 0.8400 .
O2 B5 1.358(2) .
O3 B4 1.393(2) .
O3 B5 1.399(2) .
O4 B1 1.483(2) .
O4 B4 1.345(2) .
O5 H5 0.8400 .
O5 B4 1.375(2) .
O6 B1 1.470(2) .
O6 B2 1.358(2) .
O7 H7A 0.8400 .
O7 B2 1.357(2) .
O8 B2 1.396(2) .
O8 B3 1.375(2) .
O9 B1 1.490(2) .
O9 B3 1.3626(19) .
O10 H10A 0.8400 .
O10 B3 1.373(2) .
N7 C31 1.343(3) .
N7 C35 1.342(3) .
C31 C31 1.493(4) 7_655
C31 C32 1.393(3) .
C32 H32 0.9500 .
C32 C33 1.382(3) .
C33 H33 0.9500 .
C33 C34 1.382(3) .
C34 H34 0.9500 .
C34 C35 1.388(3) .
C35 H35 0.9500 .
O11 H11A 0.8500 .
O11 H11B 0.8499 .
O13 H13A 0.8501 .
O13 H13B 0.8494 .
O15 H15A 0.8702 .
O15 H15B 0.8700 .
O16 H16A 0.8497 .
O16 H16B 0.8501 .
O14 H14A 0.8499 .
O17 H17A 0.8701 .
O17 H17B 0.8699 .
